data_7019952
loop_
_publ_author_name
'Zhou, Hu'
'Diao, Guo-Wang'
'Qian, Su-Yan'
'Yang, Xiao-Zhen'
'Yuan, Ai-Hua'
'Song, You'
'Li, Yi-Zhi'

_publ_section_title
;
 Lanthanide-ion-tuned magnetic properties in a series of three-dimensional
 cyano-bridged Ln(III)W(V) assemblies.
;
_journal_issue 35
_journal_name_full 'Dalton transactions (Cambridge, England : 2003)'
_journal_page_first 10690
_journal_page_last 10697
_journal_paper_doi 10.1039/c2dt30615h
_journal_volume 41
_journal_year 2012
_chemical_formula_moiety 'C8 H10 Ce N8 O5 W'
_chemical_formula_sum 'C8 H10 Ce N8 O5 W'
_chemical_formula_weight 622.21
_chemical_name_systematic
;
?
;
_space_group_IT_number 130
_symmetry_cell_setting tetragonal
_symmetry_space_group_name_Hall '-P 4a 2ac'
_symmetry_space_group_name_H-M 'P 4/n c c :2'
_atom_sites_solution_hydrogens geom
_atom_sites_solution_primary direct
_atom_sites_solution_secondary difmap
_audit_creation_method SHELXL-97
_cell_angle_alpha 90.00
_cell_angle_beta 90.00
_cell_angle_gamma 90.00
_cell_formula_units_Z 4
_cell_length_a 11.1891(6)
_cell_length_b 11.1891(6)
_cell_length_c 14.0286(14)
_cell_measurement_reflns_used 6509
_cell_measurement_temperature 291(2)
_cell_measurement_theta_max 27.48
_cell_measurement_theta_min 2.57
_cell_volume 1756.3(2)
_computing_cell_refinement 'SMART '
_computing_data_collection 'SMART (Bruker, 2000)'
_computing_data_reduction 'SAINT (Bruker, 2000)'
_computing_molecular_graphics SHELXTL
_computing_publication_material SHELXTL
_computing_structure_refinement SHELXTL
_computing_structure_solution 'SHELXTL (Bruker, 2000)'
_diffrn_ambient_temperature 291(2)
_diffrn_measured_fraction_theta_full 1.000
_diffrn_measured_fraction_theta_max 1.000
_diffrn_measurement_device_type 'Bruker Smart Aepex CCD '
_diffrn_measurement_method 'phi and omega scans'
_diffrn_radiation_monochromator graphite
_diffrn_radiation_source 'sealed tube'
_diffrn_radiation_type MoK\a
_diffrn_radiation_wavelength 0.71073
_diffrn_reflns_av_R_equivalents 0.0229
_diffrn_reflns_av_sigmaI/netI 0.0120
_diffrn_reflns_limit_h_max 13
_diffrn_reflns_limit_h_min -13
_diffrn_reflns_limit_k_max 13
_diffrn_reflns_limit_k_min -13
_diffrn_reflns_limit_l_max 17
_diffrn_reflns_limit_l_min -17
_diffrn_reflns_number 12155
_diffrn_reflns_theta_full 25.98
_diffrn_reflns_theta_max 25.98
_diffrn_reflns_theta_min 2.57
_exptl_absorpt_coefficient_mu 9.137
_exptl_absorpt_correction_T_max 0.3227
_exptl_absorpt_correction_T_min 0.2499
_exptl_absorpt_correction_type multi-scan
_exptl_absorpt_process_details 'SADABS; Bruker, 2000'
_exptl_crystal_density_diffrn 2.353
_exptl_crystal_density_method 'not measured'
_exptl_crystal_F_000 1144
_exptl_crystal_size_max 0.21
_exptl_crystal_size_mid 0.18
_exptl_crystal_size_min 0.16
_refine_diff_density_max 0.551
_refine_diff_density_min -0.561
_refine_diff_density_rms 0.091
_refine_ls_extinction_method none
_refine_ls_goodness_of_fit_ref 1.023
_refine_ls_hydrogen_treatment constr
_refine_ls_matrix_type full
_refine_ls_number_parameters 64
_refine_ls_number_reflns 871
_refine_ls_number_restraints 0
_refine_ls_restrained_S_all 1.023
_refine_ls_R_factor_all 0.0315
_refine_ls_R_factor_gt 0.0161
_refine_ls_shift/su_max 0.000
_refine_ls_shift/su_mean 0.000
_refine_ls_structure_factor_coef Fsqd
_refine_ls_weighting_details 'calc w=1/[\s^2^(Fo^2^)+(0.05P)^2^] where P=(Fo^2^+2Fc^2^)/3'
_refine_ls_weighting_scheme calc
_refine_ls_wR_factor_gt 0.0616
_refine_ls_wR_factor_ref 0.0755
_reflns_number_gt 575
_reflns_number_total 871
_reflns_threshold_expression >2sigma(I)
_cod_data_source_file c2dt30615h.txt
_cod_data_source_block x
_cod_depositor_comments
;
The following automatic conversions were performed:

'_symmetry_cell_setting' value 'Tetragonal' changed to 'tetragonal'
according to /home/saulius/struct/CIF-dictionaries/cif_core.dic
dictionary named 'cif_core.dic' version 2.4.1 from 2010-06-29.

Automatic conversion script
Id: cif_fix_values 1891 2012-01-12 08:04:46Z andrius 
;
_cod_original_sg_symbol_Hall '-P 4a 2ac '
_cod_original_sg_symbol_H-M P4/ncc
_cod_database_code 7019952

loop_
_symmetry_equiv_pos_as_xyz
'x, y, z'
'-y+1/2, x, z'
'-x+1/2, -y+1/2, z'
'y, -x+1/2, z'
'x+1/2, -y, -z+1/2'
'-x, y+1/2, -z+1/2'
'y+1/2, x+1/2, -z+1/2'
'-y, -x, -z+1/2'
'-x, -y, -z'
'y-1/2, -x, -z'
'x-1/2, y-1/2, -z'
'-y, x-1/2, -z'
'-x-1/2, y, z-1/2'
'x, -y-1/2, z-1/2'
'-y-1/2, -x-1/2, z-1/2'
'y, x, z-1/2'

loop_
_atom_site_label
_atom_site_type_symbol
_atom_site_fract_x
_atom_site_fract_y
_atom_site_fract_z
_atom_site_U_iso_or_equiv
_atom_site_adp_type
_atom_site_occupancy
_atom_site_symmetry_multiplicity
_atom_site_calc_flag
_atom_site_refinement_flags
_atom_site_disorder_assembly
_atom_site_disorder_group
W1 W 0.2500 0.7500 0.5000 0.02736(17) Uani 1 4 d S . .
Ce1 Ce 0.2500 0.2500 0.37033(3) 0.02838(18) Uani 1 4 d S . .
O1 O 0.2500 0.2500 0.5514(4) 0.0350(15) Uani 1 4 d S A .
H1B H 0.2225 0.1739 0.5742 0.053 Uiso 0.25 1 d PR . .
H1C H 0.1978 0.3118 0.5742 0.053 Uiso 0.25 1 d PR . .
N2 N 0.2958(4) 0.9406(4) 0.6757(3) 0.0408(10) Uani 1 1 d . . .
C2 C 0.2783(5) 0.8650(5) 0.6212(3) 0.0436(13) Uani 1 1 d . . .
C1 C 0.2239(5) 0.5663(6) 0.4519(4) 0.0487(14) Uani 1 1 d . . .
N1 N 0.2181(4) 0.4695(4) 0.4315(3) 0.0442(10) Uani 1 1 d . A .
O2A O 0.3766(12) 0.089(2) 0.2846(15) 0.038(4) Uani 0.34(3) 1 d P A 1
H2A4 H 0.3267 0.0505 0.2381 0.046 Uiso 0.34(3) 1 d PR A 1
H2A6 H 0.4431 0.1261 0.2531 0.046 Uiso 0.34(3) 1 d PR A 1
O2B O 0.3754(6) 0.1427(16) 0.2490(10) 0.050(4) Uani 0.66(3) 1 d P A 2
H2B1 H 0.4498 0.1848 0.2431 0.060 Uiso 0.66(3) 1 d PR A 2
H2B2 H 0.3344 0.1437 0.1889 0.060 Uiso 0.66(3) 1 d PR A 2

loop_
_atom_site_aniso_label
_atom_site_aniso_U_11
_atom_site_aniso_U_22
_atom_site_aniso_U_33
_atom_site_aniso_U_23
_atom_site_aniso_U_13
_atom_site_aniso_U_12
W1 0.02724(19) 0.02724(19) 0.0276(2) 0.000 0.000 0.000
Ce1 0.0284(2) 0.0284(2) 0.0283(3) 0.000 0.000 0.000
O1 0.036(2) 0.036(2) 0.033(3) 0.000 0.000 0.000
N2 0.041(2) 0.041(3) 0.040(2) 0.0035(19) 0.0018(19) -0.005(2)
C2 0.052(4) 0.033(3) 0.046(3) -0.004(2) 0.001(2) -0.002(2)
C1 0.062(3) 0.041(3) 0.043(3) -0.013(2) 0.001(2) -0.001(2)
N1 0.050(3) 0.041(3) 0.042(2) -0.0073(19) 0.0039(17) -0.003(2)
O2A 0.046(6) 0.029(9) 0.039(7) 0.013(7) 0.015(5) -0.004(5)
O2B 0.041(4) 0.059(8) 0.049(6) -0.013(5) 0.000(2) 0.012(3)

loop_
_atom_type_symbol
_atom_type_description
_atom_type_scat_dispersion_real
_atom_type_scat_dispersion_imag
_atom_type_scat_source
C C 0.0033 0.0016 'International Tables Vol C Tables 4.2.6.8 and 6.1.1.4'
H H 0.0000 0.0000 'International Tables Vol C Tables 4.2.6.8 and 6.1.1.4'
N N 0.0061 0.0033 'International Tables Vol C Tables 4.2.6.8 and 6.1.1.4'
O O 0.0106 0.0060 'International Tables Vol C Tables 4.2.6.8 and 6.1.1.4'
Ce Ce -0.2486 2.6331 'International Tables Vol C Tables 4.2.6.8 and 6.1.1.4'
W W -0.8490 6.8722 'International Tables Vol C Tables 4.2.6.8 and 6.1.1.4'

loop_
_geom_angle_atom_site_label_1
_geom_angle_atom_site_label_2
_geom_angle_atom_site_label_3
_geom_angle
_geom_angle_site_symmetry_1
_geom_angle_site_symmetry_3
C1 W1 C1 95.48(9) 12_666 .
C1 W1 C1 95.48(9) 12_666 3_565
C1 W1 C1 144.0(3) . 3_565
C1 W1 C1 144.0(3) 12_666 10_566
C1 W1 C1 95.48(9) . 10_566
C1 W1 C1 95.48(9) 3_565 10_566
C1 W1 C2 72.4(2) 12_666 .
C1 W1 C2 145.6(2) . .
C1 W1 C2 70.3(2) 3_565 .
C1 W1 C2 79.3(2) 10_566 .
C1 W1 C2 79.3(2) 12_666 3_565
C1 W1 C2 70.3(2) . 3_565
C1 W1 C2 145.6(2) 3_565 3_565
C1 W1 C2 72.4(2) 10_566 3_565
C2 W1 C2 75.9(3) . 3_565
C1 W1 C2 145.6(2) 12_666 12_666
C1 W1 C2 79.3(2) . 12_666
C1 W1 C2 72.4(2) 3_565 12_666
C1 W1 C2 70.3(2) 10_566 12_666
C2 W1 C2 128.48(17) . 12_666
C2 W1 C2 128.48(18) 3_565 12_666
C1 W1 C2 70.3(2) 12_666 10_566
C1 W1 C2 72.4(2) . 10_566
C1 W1 C2 79.3(2) 3_565 10_566
C1 W1 C2 145.6(2) 10_566 10_566
C2 W1 C2 128.48(18) . 10_566
C2 W1 C2 128.48(17) 3_565 10_566
C2 W1 C2 75.9(3) 12_666 10_566
O2B Ce1 O2B 62.7(4) 4 .
O2B Ce1 O2B 94.7(8) 4 2
O2B Ce1 O2B 62.7(4) . 2
O2B Ce1 O2B 62.7(4) 4 3
O2B Ce1 O2B 94.7(8) . 3
O2B Ce1 O2B 62.7(4) 2 3
O2B Ce1 O1 132.7(4) 4 .
O2B Ce1 O1 132.7(4) . .
O2B Ce1 O1 132.7(4) 2 .
O2B Ce1 O1 132.7(4) 3 .
O2B Ce1 O2A 17.5(2) 4 4
O2B Ce1 O2A 79.2(4) . 4
O2B Ce1 O2A 108.9(10) 2 4
O2B Ce1 O2A 63.7(7) 3 4
O1 Ce1 O2A 117.7(6) . 4
O2B Ce1 O2A 108.9(10) 4 2
O2B Ce1 O2A 63.7(7) . 2
O2B Ce1 O2A 17.5(2) 2 2
O2B Ce1 O2A 79.2(4) 3 2
O1 Ce1 O2A 117.7(6) . 2
O2A Ce1 O2A 124.6(12) 4 2
O2B Ce1 O2A 63.7(7) 4 .
O2B Ce1 O2A 17.5(2) . .
O2B Ce1 O2A 79.2(4) 2 .
O2B Ce1 O2A 108.9(10) 3 .
O1 Ce1 O2A 117.7(6) . .
O2A Ce1 O2A 77.5(5) 4 .
O2A Ce1 O2A 77.5(5) 2 .
O2B Ce1 O2A 79.2(4) 4 3
O2B Ce1 O2A 108.9(10) . 3
O2B Ce1 O2A 63.7(7) 2 3
O2B Ce1 O2A 17.5(2) 3 3
O1 Ce1 O2A 117.7(6) . 3
O2A Ce1 O2A 77.5(5) 4 3
O2A Ce1 O2A 77.5(5) 2 3
O2A Ce1 O2A 124.6(12) . 3
O2B Ce1 N1 138.1(5) 4 4
O2B Ce1 N1 76.34(18) . 4
O2B Ce1 N1 72.5(5) 2 4
O2B Ce1 N1 132.8(3) 3 4
O1 Ce1 N1 70.92(9) . 4
O2A Ce1 N1 151.3(3) 4 4
O2A Ce1 N1 55.0(6) 2 4
O2A Ce1 N1 74.6(3) . 4
O2A Ce1 N1 124.7(3) 3 4
O2B Ce1 N1 132.8(3) 4 .
O2B Ce1 N1 138.1(5) . .
O2B Ce1 N1 76.34(18) 2 .
O2B Ce1 N1 72.5(5) 3 .
O1 Ce1 N1 70.92(9) . .
O2A Ce1 N1 124.7(3) 4 .
O2A Ce1 N1 74.6(3) 2 .
O2A Ce1 N1 151.3(3) . .
O2A Ce1 N1 55.0(6) 3 .
N1 Ce1 N1 83.87(6) 4 .
O2B Ce1 N1 76.34(18) 4 3
O2B Ce1 N1 72.5(5) . 3
O2B Ce1 N1 132.8(3) 2 3
O2B Ce1 N1 138.1(5) 3 3
O1 Ce1 N1 70.92(9) . 3
O2A Ce1 N1 74.6(3) 4 3
O2A Ce1 N1 124.7(3) 2 3
O2A Ce1 N1 55.0(6) . 3
O2A Ce1 N1 151.3(3) 3 3
N1 Ce1 N1 83.87(6) 4 3
N1 Ce1 N1 141.85(19) . 3
Ce1 O1 H1B 109.5 . .
Ce1 O1 H1C 109.5 . .
H1B O1 H1C 109.5 . .
N2 C2 W1 169.2(4) . .
N1 C1 W1 174.5(5) . .
C1 N1 Ce1 168.1(4) . .
Ce1 O2A H2A4 108.0 . .
Ce1 O2A H2A6 109.7 . .
H2A4 O2A H2A6 109.5 . .
Ce1 O2B H2A4 104.4 . .
Ce1 O2B H2A6 127.2 . .
H2A4 O2B H2A6 104.5 . .
Ce1 O2B H2B1 107.9 . .
H2A4 O2B H2B1 145.2 . .
Ce1 O2B H2B2 108.8 . .
H2A4 O2B H2B2 71.0 . .
H2A6 O2B H2B2 122.0 . .
H2B1 O2B H2B2 109.5 . .

loop_
_geom_bond_atom_site_label_1
_geom_bond_atom_site_label_2
_geom_bond_distance
_geom_bond_site_symmetry_2
W1 C1 2.183(6) 12_666
W1 C1 2.183(6) .
W1 C1 2.183(6) 3_565
W1 C1 2.183(6) 10_566
W1 C2 2.156(5) .
W1 C2 2.156(5) 3_565
W1 C2 2.156(5) 12_666
W1 C2 2.156(5) 10_566
Ce1 O2B 2.511(6) 4
Ce1 O2B 2.511(6) .
Ce1 O2B 2.511(6) 2
Ce1 O2B 2.511(6) 3
Ce1 O1 2.540(6) .
Ce1 O2A 2.588(15) 4
Ce1 O2A 2.588(15) 2
Ce1 O2A 2.588(15) .
Ce1 O2A 2.588(15) 3
Ce1 N1 2.626(5) 4
Ce1 N1 2.626(5) .
Ce1 N1 2.626(5) 3
O1 H1B 0.9600 .
O1 H1C 0.9600 .
N2 C2 1.157(6) .
C1 N1 1.123(7) .
O2A H2A4 0.9600 .
O2A H2A6 0.9600 .
O2B H2A4 1.1769 .
O2B H2A6 0.7822 .
O2B H2B1 0.9600 .
O2B H2B2 0.9600 .

loop_
_geom_torsion_atom_site_label_1
_geom_torsion_atom_site_label_2
_geom_torsion_atom_site_label_3
_geom_torsion_atom_site_label_4
_geom_torsion
_geom_torsion_site_symmetry_1
C1 W1 C2 N2 100(3) 12_666
C1 W1 C2 N2 174(3) .
C1 W1 C2 N2 -2(3) 3_565
C1 W1 C2 N2 -102(3) 10_566
C2 W1 C2 N2 -177(3) 3_565
C2 W1 C2 N2 -48(3) 12_666
C2 W1 C2 N2 55(3) 10_566
O2B Ce1 N1 C1 -120(2) 4
O2B Ce1 N1 C1 -24(2) .
O2B Ce1 N1 C1 -36(2) 2
O2B Ce1 N1 C1 -101(2) 3
O1 Ce1 N1 C1 109(2) .
O2A Ce1 N1 C1 -140(2) 4
O2A Ce1 N1 C1 -18(2) 2
O2A Ce1 N1 C1 -4(3) .
O2A Ce1 N1 C1 -103(2) 3
N1 Ce1 N1 C1 37(2) 4
N1 Ce1 N1 C1 109(2) 3
